data_8103185
loop_
_publ_author_name
'Young-Tae Kim'
'Hoseop Yun'
'Kang-Woo Kim'

_publ_section_title
;
 Refinement of the crystal structure of dipotassium tricadmium(II)
 tetraselenide, K2Cd3Se4
;
_journal_issue 2
_journal_name_full 'Zeitschrift f\"ur Kristallographie - New Crystal Structures'
_journal_page_first 157
_journal_volume 226
_journal_year 2011
_chemical_formula_iupac 'K2 Cd3 Se4'
_chemical_formula_sum 'Cd3 K2 Se4'
_chemical_formula_weight 731.24
_chemical_name_systematic 'Dipotassium tricadmium(II) tetraselenide'
_space_group_IT_number 62
_symmetry_cell_setting orthorhombic
_symmetry_space_group_name_Hall '-P 2ac 2n'
_symmetry_space_group_name_H-M 'P n m a'
_atom_sites_solution_primary direct
_atom_sites_solution_secondary difmap
_audit_creation_method SHELXL-97
_audit_update_record
;
2011-02-08 # Formatted by publCIF
;
_cell_angle_alpha 90.00
_cell_angle_beta 90.00
_cell_angle_gamma 90.00
_cell_formula_units_Z 4
_cell_length_a 14.312(4)
_cell_length_b 10.604(3)
_cell_length_c 6.839(2)
_cell_measurement_reflns_used 27
_cell_measurement_temperature 290(1)
_cell_measurement_theta_max 14
_cell_measurement_theta_min 10
_cell_volume 1037.9(5)
_computing_cell_refinement MXC3
_computing_data_collection 'MXC3 (MacScience, 1994)'
_computing_data_reduction MXC3
_computing_molecular_graphics 'ORTEP-III (Farrugia, 1997)'
_computing_publication_material 'SHELXL-97 (Sheldrick, 2008)'
_computing_structure_refinement 'SHELXL-97 (Sheldrick, 2008)'
_computing_structure_solution 'SHELXS-97 (Sheldrick, 2008)'
_diffrn_ambient_temperature 290(1)
_diffrn_measured_fraction_theta_full 0.958
_diffrn_measured_fraction_theta_max 0.958
_diffrn_measurement_device_type 'MacScience MXC3'
_diffrn_measurement_method \w/2\q
_diffrn_radiation_monochromator graphite
_diffrn_radiation_source 'fine-focus sealed tube'
_diffrn_radiation_type MoK\a
_diffrn_radiation_wavelength 0.7107
_diffrn_reflns_av_R_equivalents 0.0000
_diffrn_reflns_av_sigmaI/netI 0.0285
_diffrn_reflns_limit_h_max 0
_diffrn_reflns_limit_h_min -18
_diffrn_reflns_limit_k_max 0
_diffrn_reflns_limit_k_min -13
_diffrn_reflns_limit_l_max 8
_diffrn_reflns_limit_l_min 0
_diffrn_reflns_number 1207
_diffrn_reflns_theta_full 27.50
_diffrn_reflns_theta_max 27.50
_diffrn_reflns_theta_min 2.85
_diffrn_standards_decay_% 0.5
_diffrn_standards_interval_count 100
_diffrn_standards_number 2
_exptl_absorpt_coefficient_mu 20.842
_exptl_absorpt_correction_T_max 0.439
_exptl_absorpt_correction_T_min 0.149
_exptl_absorpt_correction_type analytical
_exptl_absorpt_process_details '(de Meulenaer, 1965)'
_exptl_crystal_colour yellow
_exptl_crystal_density_diffrn 4.680
_exptl_crystal_density_method 'not measured'
_exptl_crystal_description plate
_exptl_crystal_F_000 1272
_exptl_crystal_size_max 0.48
_exptl_crystal_size_mid 0.10
_exptl_crystal_size_min 0.04
_refine_diff_density_max 1.011
_refine_diff_density_min -1.164
_refine_diff_density_rms 0.254
_refine_ls_extinction_coef 0.00246(14)
_refine_ls_extinction_expression Fc^*^=kFc[1+0.001xFc^2^\l^3^/sin(2\q)]^-1/4^
_refine_ls_extinction_method SHELXL
_refine_ls_goodness_of_fit_ref 1.137
_refine_ls_matrix_type full
_refine_ls_number_parameters 50
_refine_ls_number_reflns 1207
_refine_ls_number_restraints 0
_refine_ls_restrained_S_all 1.137
_refine_ls_R_factor_all 0.0326
_refine_ls_R_factor_gt 0.0268
_refine_ls_shift/su_max 0.000
_refine_ls_shift/su_mean 0.000
_refine_ls_structure_factor_coef Fsqd
_refine_ls_weighting_details 'calc w=1/[\s^2^(Fo^2^)+(0.0321P)^2^+0.0000P] where P=(Fo^2^+2Fc^2^)/3'
_refine_ls_weighting_scheme calc
_refine_ls_wR_factor_gt 0.0637
_refine_ls_wR_factor_ref 0.0654
_reflns_number_gt 1067
_reflns_number_total 1207
_reflns_threshold_expression >2\s(I)
_cod_data_source_file 710063.cff
_cod_data_source_block k2cd3se4
_cod_database_code 8103185

loop_
_symmetry_equiv_pos_as_xyz
'x, y, z'
'-x+1/2, -y, z+1/2'
'-x, y+1/2, -z'
'x+1/2, -y+1/2, -z+1/2'
'-x, -y, -z'
'x-1/2, y, -z-1/2'
'x, -y-1/2, z'
'-x-1/2, y-1/2, z-1/2'

loop_
_atom_site_label
_atom_site_type_symbol
_atom_site_fract_x
_atom_site_fract_y
_atom_site_fract_z
_atom_site_U_iso_or_equiv
_atom_site_adp_type
_atom_site_occupancy
_atom_site_symmetry_multiplicity
_atom_site_calc_flag
_atom_site_refinement_flags
K1 K 0.5000 0.5000 0.5000 0.0209(5) Uani 1 2 d S
K2 K 0.53326(16) 0.2500 -0.0218(3) 0.0204(5) Uani 1 2 d S
Cd1 Cd 0.29692(5) 0.2500 0.27103(10) 0.01323(18) Uani 1 2 d S
Cd2 Cd 0.24665(3) 0.40651(4) -0.16373(7) 0.01358(14) Uani 1 1 d .
Se1 Se 0.13853(7) 0.2500 0.06898(14) 0.0123(2) Uani 1 2 d S
Se2 Se 0.35560(7) 0.2500 0.62923(13) 0.0127(2) Uani 1 2 d S
Se3 Se 0.36723(5) 0.46791(6) 0.11281(9) 0.01164(16) Uani 1 1 d .

loop_
_atom_site_aniso_label
_atom_site_aniso_U_11
_atom_site_aniso_U_22
_atom_site_aniso_U_33
_atom_site_aniso_U_23
_atom_site_aniso_U_13
_atom_site_aniso_U_12
K1 0.0200(11) 0.0183(10) 0.0244(11) -0.0014(9) -0.0087(10) 0.0023(8)
K2 0.0200(11) 0.0181(10) 0.0231(11) 0.000 -0.0001(10) 0.000
Cd1 0.0160(4) 0.0130(3) 0.0108(3) 0.000 -0.0015(3) 0.000
Cd2 0.0149(2) 0.0139(2) 0.0119(2) 0.00070(18) -0.0014(2) 0.00139(18)
Se1 0.0109(4) 0.0127(4) 0.0134(5) 0.000 0.0002(4) 0.000
Se2 0.0145(5) 0.0141(4) 0.0096(4) 0.000 0.0012(4) 0.000
Se3 0.0116(3) 0.0113(3) 0.0121(3) -0.0014(2) 0.0001(3) -0.0007(2)

loop_
_atom_type_symbol
_atom_type_description
_atom_type_scat_dispersion_real
_atom_type_scat_dispersion_imag
_atom_type_scat_source
K K 0.2009 0.2494 'International Tables Vol C Tables 4.2.6.8 and 6.1.1.4'
Cd Cd -0.8075 1.2024 'International Tables Vol C Tables 4.2.6.8 and 6.1.1.4'
Se Se -0.0929 2.2259 'International Tables Vol C Tables 4.2.6.8 and 6.1.1.4'

loop_
_geom_angle_atom_site_label_1
_geom_angle_atom_site_label_2
_geom_angle_atom_site_label_3
_geom_angle
_geom_angle_site_symmetry_1
_geom_angle_site_symmetry_3
Se3 K1 Se3 180.0 . 5_666
Se3 K1 Se1 98.48(2) . 6_656
Se3 K1 Se1 81.52(2) 5_666 6_656
Se3 K1 Se1 81.52(2) . 2_565
Se3 K1 Se1 98.48(2) 5_666 2_565
Se1 K1 Se1 180.0 6_656 2_565
Se3 K1 Se2 102.62(2) . 5_666
Se3 K1 Se2 77.38(2) 5_666 5_666
Se1 K1 Se2 102.49(3) 6_656 5_666
Se1 K1 Se2 77.51(3) 2_565 5_666
Se3 K1 Se2 77.38(2) . .
Se3 K1 Se2 102.62(2) 5_666 .
Se1 K1 Se2 77.51(3) 6_656 .
Se1 K1 Se2 102.49(3) 2_565 .
Se2 K1 Se2 180.0 5_666 .
Se3 K1 Cd2 42.006(14) . 2_565
Se3 K1 Cd2 137.994(14) 5_666 2_565
Se1 K1 Cd2 135.213(18) 6_656 2_565
Se1 K1 Cd2 44.787(18) 2_565 2_565
Se2 K1 Cd2 106.02(2) 5_666 2_565
Se2 K1 Cd2 73.98(2) . 2_565
Se3 K1 Cd2 137.994(14) . 6_656
Se3 K1 Cd2 42.006(14) 5_666 6_656
Se1 K1 Cd2 44.787(18) 6_656 6_656
Se1 K1 Cd2 135.213(18) 2_565 6_656
Se2 K1 Cd2 73.98(2) 5_666 6_656
Se2 K1 Cd2 106.02(2) . 6_656
Cd2 K1 Cd2 180.000(14) 2_565 6_656
Se3 K1 Cd1 139.633(14) . 5_666
Se3 K1 Cd1 40.367(14) 5_666 5_666
Se1 K1 Cd1 98.14(2) 6_656 5_666
Se1 K1 Cd1 81.86(2) 2_565 5_666
Se2 K1 Cd1 37.66(2) 5_666 5_666
Se2 K1 Cd1 142.34(2) . 5_666
Cd2 K1 Cd1 125.324(17) 2_565 5_666
Cd2 K1 Cd1 54.676(17) 6_656 5_666
Se3 K1 Cd1 40.367(14) . .
Se3 K1 Cd1 139.633(14) 5_666 .
Se1 K1 Cd1 81.86(2) 6_656 .
Se1 K1 Cd1 98.14(2) 2_565 .
Se2 K1 Cd1 142.34(2) 5_666 .
Se2 K1 Cd1 37.66(2) . .
Cd2 K1 Cd1 54.676(17) 2_565 .
Cd2 K1 Cd1 125.324(17) 6_656 .
Cd1 K1 Cd1 180.0 5_666 .
Se3 K1 K2 51.39(3) . 5_665
Se3 K1 K2 128.61(3) 5_666 5_665
Se1 K1 K2 116.98(3) 6_656 5_665
Se1 K1 K2 63.02(3) 2_565 5_665
Se2 K1 K2 52.65(3) 5_666 5_665
Se2 K1 K2 127.35(3) . 5_665
Cd2 K1 K2 60.61(3) 2_565 5_665
Cd2 K1 K2 119.39(3) 6_656 5_665
Cd1 K1 K2 88.33(3) 5_666 5_665
Cd1 K1 K2 91.67(3) . 5_665
Se3 K1 K2 128.61(3) . 1_556
Se3 K1 K2 51.39(3) 5_666 1_556
Se1 K1 K2 63.02(3) 6_656 1_556
Se1 K1 K2 116.98(3) 2_565 1_556
Se2 K1 K2 127.35(3) 5_666 1_556
Se2 K1 K2 52.65(3) . 1_556
Cd2 K1 K2 119.39(3) 2_565 1_556
Cd2 K1 K2 60.61(3) 6_656 1_556
Cd1 K1 K2 91.67(3) 5_666 1_556
Cd1 K1 K2 88.33(3) . 1_556
K2 K1 K2 180.0 5_665 1_556
Se3 K2 Se3 125.09(7) 5_665 3_645
Se3 K2 Se3 159.61(6) 5_665 7_565
Se3 K2 Se3 75.24(3) 3_645 7_565
Se3 K2 Se3 75.24(3) 5_665 .
Se3 K2 Se3 159.61(6) 3_645 .
Se3 K2 Se3 84.40(6) 7_565 .
Se3 K2 Se1 88.93(5) 5_665 6_656
Se3 K2 Se1 88.93(5) 3_645 6_656
Se3 K2 Se1 93.53(5) 7_565 6_656
Se3 K2 Se1 93.53(5) . 6_656
Se3 K2 Se2 100.46(5) 5_665 1_554
Se3 K2 Se2 100.46(5) 3_645 1_554
Se3 K2 Se2 71.31(5) 7_565 1_554
Se3 K2 Se2 71.31(5) . 1_554
Se1 K2 Se2 159.13(8) 6_656 1_554
Se3 K2 Cd1 117.23(4) 5_665 .
Se3 K2 Cd1 117.23(4) 3_645 .
Se3 K2 Cd1 43.05(3) 7_565 .
Se3 K2 Cd1 43.05(3) . .
Se1 K2 Cd1 85.32(6) 6_656 .
Se2 K2 Cd1 73.82(5) 1_554 .
Se3 K2 Cd2 39.36(3) 5_665 6_655
Se3 K2 Cd2 86.99(5) 3_645 6_655
Se3 K2 Cd2 158.38(5) 7_565 6_655
Se3 K2 Cd2 112.59(3) . 6_655
Se1 K2 Cd2 98.42(6) 6_656 6_655
Se2 K2 Cd2 100.63(6) 1_554 6_655
Cd1 K2 Cd2 155.65(2) . 6_655
Se3 K2 Cd2 86.99(5) 5_665 4_554
Se3 K2 Cd2 39.36(3) 3_645 4_554
Se3 K2 Cd2 112.59(3) 7_565 4_554
Se3 K2 Cd2 158.38(5) . 4_554
Se1 K2 Cd2 98.42(6) 6_656 4_554
Se2 K2 Cd2 100.63(6) 1_554 4_554
Cd1 K2 Cd2 155.65(2) . 4_554
Cd2 K2 Cd2 47.91(3) 6_655 4_554
Se3 K2 Cd1 72.05(4) 5_665 6_656
Se3 K2 Cd1 72.05(4) 3_645 6_656
Se3 K2 Cd1 121.21(5) 7_565 6_656
Se3 K2 Cd1 121.21(5) . 6_656
Se1 K2 Cd1 39.62(3) 6_656 6_656
Se2 K2 Cd1 161.25(7) 1_554 6_656
Cd1 K2 Cd1 124.93(6) . 6_656
Cd2 K2 Cd1 62.45(4) 6_655 6_656
Cd2 K2 Cd1 62.45(4) 4_554 6_656
Se3 K2 K1 117.39(6) 5_665 3_645
Se3 K2 K1 49.43(2) 3_645 3_645
Se3 K2 K1 73.06(3) 7_565 3_645
Se3 K2 K1 123.31(6) . 3_645
Se1 K2 K1 138.02(3) 6_656 3_645
Se2 K2 K1 52.39(3) 1_554 3_645
Cd1 K2 K1 107.25(5) . 3_645
Cd2 K2 K1 86.09(5) 6_655 3_645
Cd2 K2 K1 54.81(3) 4_554 3_645
Cd1 K2 K1 114.94(4) 6_656 3_645
Se3 K2 K1 49.43(2) 5_665 1_554
Se3 K2 K1 117.39(6) 3_645 1_554
Se3 K2 K1 123.31(6) 7_565 1_554
Se3 K2 K1 73.06(3) . 1_554
Se1 K2 K1 138.02(3) 6_656 1_554
Se2 K2 K1 52.39(3) 1_554 1_554
Cd1 K2 K1 107.25(5) . 1_554
Cd2 K2 K1 54.81(3) 6_655 1_554
Cd2 K2 K1 86.09(5) 4_554 1_554
Cd1 K2 K1 114.94(4) 6_656 1_554
K1 K2 K1 77.46(5) 3_645 1_554
Se2 Cd1 Se1 140.29(4) . .
Se2 Cd1 Se3 104.73(3) . 7_565
Se1 Cd1 Se3 96.19(3) . 7_565
Se2 Cd1 Se3 104.73(3) . .
Se1 Cd1 Se3 96.19(3) . .
Se3 Cd1 Se3 114.80(4) 7_565 .
Se2 Cd1 K2 101.71(5) . .
Se1 Cd1 K2 118.00(5) . .
Se3 Cd1 K2 58.89(2) 7_565 .
Se3 Cd1 K2 58.89(2) . .
Se2 Cd1 K2 84.48(5) . 6_556
Se1 Cd1 K2 55.81(4) . 6_556
Se3 Cd1 K2 119.82(2) 7_565 6_556
Se3 Cd1 K2 119.82(2) . 6_556
K2 Cd1 K2 173.81(4) . 6_556
Se2 Cd1 K1 55.078(18) . .
Se1 Cd1 K1 141.136(11) . .
Se3 Cd1 K1 114.93(3) 7_565 .
Se3 Cd1 K1 50.70(2) . .
K2 Cd1 K1 66.28(3) . .
K2 Cd1 K1 118.16(3) 6_556 .
Se2 Cd1 K1 55.078(18) . 3_646
Se1 Cd1 K1 141.136(11) . 3_646
Se3 Cd1 K1 50.70(2) 7_565 3_646
Se3 Cd1 K1 114.93(3) . 3_646
K2 Cd1 K1 66.28(3) . 3_646
K2 Cd1 K1 118.16(3) 6_556 3_646
K1 Cd1 K1 77.53(2) . 3_646
Se3 Cd2 Se3 134.74(2) 2_564 .
Se3 Cd2 Se2 111.77(4) 2_564 1_554
Se3 Cd2 Se2 98.67(3) . 1_554
Se3 Cd2 Se1 107.10(3) 2_564 .
Se3 Cd2 Se1 95.80(3) . .
Se2 Cd2 Se1 104.91(3) 1_554 .
Se3 Cd2 Cd2 120.794(19) 2_564 7_565
Se3 Cd2 Cd2 104.267(17) . 7_565
Se2 Cd2 Cd2 51.764(19) 1_554 7_565
Se1 Cd2 Cd2 53.218(18) . 7_565
Se3 Cd2 K1 57.47(2) 2_564 2_564
Se3 Cd2 K1 109.19(3) . 2_564
Se2 Cd2 K1 148.18(2) 1_554 2_564
Se1 Cd2 K1 58.20(2) . 2_564
Cd2 Cd2 K1 104.986(8) 7_565 2_564
Se3 Cd2 K2 55.28(3) 2_564 6
Se3 Cd2 K2 164.77(3) . 6
Se2 Cd2 K2 84.56(4) 1_554 6
Se1 Cd2 K2 69.02(4) . 6
Cd2 Cd2 K2 66.045(16) 7_565 6
K1 Cd2 K2 64.58(3) 2_564 6
Cd1 Se1 Cd2 79.76(3) . 7_565
Cd1 Se1 Cd2 79.76(3) . .
Cd2 Se1 Cd2 73.56(4) 7_565 .
Cd1 Se1 K1 125.431(18) . 4_455
Cd2 Se1 K1 77.01(2) 7_565 4_455
Cd2 Se1 K1 136.44(4) . 4_455
Cd1 Se1 K1 125.430(18) . 2_564
Cd2 Se1 K1 136.44(4) 7_565 2_564
Cd2 Se1 K1 77.01(2) . 2_564
K1 Se1 K1 104.90(3) 4_455 2_564
Cd1 Se1 K2 84.57(5) . 6_556
Cd2 Se1 K2 139.52(3) 7_565 6_556
Cd2 Se1 K2 139.52(3) . 6_556
K1 Se1 K2 82.39(3) 4_455 6_556
K1 Se1 K2 82.39(3) 2_564 6_556
Cd1 Se2 Cd2 108.12(4) . 7_566
Cd1 Se2 Cd2 108.12(4) . 1_556
Cd2 Se2 Cd2 76.47(4) 7_566 1_556
Cd1 Se2 K1 87.26(2) . .
Cd2 Se2 K1 162.19(3) 7_566 .
Cd2 Se2 K1 90.46(2) 1_556 .
Cd1 Se2 K1 87.26(2) . 3_646
Cd2 Se2 K1 90.46(2) 7_566 3_646
Cd2 Se2 K1 162.19(3) 1_556 3_646
K1 Se2 K1 99.41(3) . 3_646
Cd1 Se2 K2 152.11(6) . 1_556
Cd2 Se2 K2 93.58(4) 7_566 1_556
Cd2 Se2 K2 93.58(4) 1_556 1_556
K1 Se2 K2 74.96(3) . 1_556
K1 Se2 K2 74.96(3) 3_646 1_556
Cd2 Se3 Cd2 97.90(3) 2_565 .
Cd2 Se3 Cd1 88.25(3) 2_565 .
Cd2 Se3 Cd1 80.51(3) . .
Cd2 Se3 K1 80.52(3) 2_565 .
Cd2 Se3 K1 169.39(3) . .
Cd1 Se3 K1 88.93(3) . .
Cd2 Se3 K2 85.35(4) 2_565 5_665
Cd2 Se3 K2 111.25(5) . 5_665
Cd1 Se3 K2 167.27(5) . 5_665
K1 Se3 K2 79.17(4) . 5_665
Cd2 Se3 K2 159.06(4) 2_565 .
Cd2 Se3 K2 95.40(4) . .
Cd1 Se3 K2 78.06(4) . .
K1 Se3 K2 83.42(4) . .
K2 Se3 K2 104.76(3) 5_665 .

loop_
_geom_bond_atom_site_label_1
_geom_bond_atom_site_label_2
_geom_bond_distance
_geom_bond_site_symmetry_2
K1 Se3 3.2770(10) .
K1 Se3 3.2770(10) 5_666
K1 Se1 3.3437(9) 6_656
K1 Se1 3.3437(9) 2_565
K1 Se2 3.4756(9) 5_666
K1 Se2 3.4756(9) .
K1 Cd2 3.8337(10) 2_565
K1 Cd2 3.8337(10) 6_656
K1 Cd1 4.2340(9) 5_666
K1 Cd1 4.2340(9) .
K1 K2 4.237(2) 5_665
K1 K2 4.237(2) 1_556
K2 Se3 3.3709(14) 5_665
K2 Se3 3.3709(14) 3_645
K2 Se3 3.4398(19) 7_565
K2 Se3 3.4398(19) .
K2 Se1 3.444(3) 6_656
K2 Se2 3.488(3) 1_554
K2 Cd1 3.931(3) .
K2 Cd2 4.087(2) 6_655
K2 Cd2 4.087(2) 4_554
K2 Cd1 4.145(3) 6_656
K2 K1 4.237(2) 3_645
K2 K1 4.237(2) 1_554
Cd1 Se2 2.5898(14) .
Cd1 Se1 2.6548(13) .
Cd1 Se3 2.7428(9) 7_565
Cd1 Se3 2.7428(9) .
Cd1 K2 4.145(3) 6_556
Cd1 K1 4.2340(9) 3_646
Cd2 Se3 2.6011(9) 2_564
Cd2 Se3 2.6419(10) .
Cd2 Se2 2.6815(10) 1_554
Cd2 Se1 2.7716(10) .
Cd2 Cd2 3.3191(13) 7_565
Cd2 K1 3.8337(10) 2_564
Cd2 K2 4.087(2) 6
Se1 Cd2 2.7716(10) 7_565
Se1 K1 3.3437(9) 4_455
Se1 K1 3.3437(9) 2_564
Se1 K2 3.444(3) 6_556
Se2 Cd2 2.6815(10) 7_566
Se2 Cd2 2.6815(10) 1_556
Se2 K1 3.4756(9) 3_646
Se2 K2 3.488(3) 1_556
Se3 Cd2 2.6011(9) 2_565
Se3 K2 3.3709(14) 5_665
